data_2009268
loop_
_publ_author_name
'Poleti, Dejan'
'Karanovi\'c, Ljiljana'
'Bogdanovi\'c, Goran A.'
'Spasojevi\'c-de Bir\'e, Anne'

_publ_section_title
;Bis[\m-(hydrogen
 benzene-1,2-dicarboxylato)-<i>O</i>:<i>O</i>']bis[bis(1,10-phenanthroline-<i>N</i>,<i>N</i>')cobalt(II)]
 bis(hydrogen benzene-1,2-dicarboxylate) dihydrate
;
_journal_issue 12
_journal_name_full 'Acta Crystallographica Section C'
_journal_page_first 2061
_journal_page_last 2063
_journal_paper_doi 10.1107/S0108270199010720
_journal_volume 55
_journal_year 1999
_chemical_formula_iupac '[Co2 (C8 H5 O4)2 (C12 H8 N2)4](C8 H5 O4)2 , 2H2 O'
_chemical_formula_sum 'C80 H56 Co2 N8 O18'
_chemical_formula_weight 1535.23
_chemical_name_systematic
;
Bis[\m-(hydrogen benzene-1,2-dicarboxylato)-O:O']-
bis[bis(1,10-phenanthroline-N,N')cobalt(II)]
bis(hydrogen benzene-1,2-dicarboxylate) dihydrate
;
_space_group_IT_number 2
_symmetry_cell_setting triclinic
_symmetry_space_group_name_Hall '-P 1'
_symmetry_space_group_name_H-M 'P -1'
_audit_creation_method SHELXL-97
_cell_angle_alpha 110.13(4)
_cell_angle_beta 97.62(2)
_cell_angle_gamma 94.56(4)
_cell_formula_units_Z 1
_cell_length_a 11.611(2)
_cell_length_b 12.140(7)
_cell_length_c 13.584(4)
_cell_measurement_reflns_used 25
_cell_measurement_temperature 299(3)
_cell_measurement_theta_max 16.70
_cell_measurement_theta_min 11.70
_cell_volume 1765.7(13)
_computing_cell_refinement 'CAD-4 Software'
_computing_data_collection 'CAD-4 Software (Enraf-Nonius, 1989)'
_computing_data_reduction 'local modification of MoLEN (Fair, 1990)'
_computing_molecular_graphics 'ORTEX7e (McArdle, 1995, Burnett & Johnson, 1996)'
_computing_publication_material SHELXL97
_computing_structure_refinement SHELXL97
_computing_structure_solution 'SHELXS86 (Sheldrick, 1990)'
_diffrn_ambient_temperature 299(3)
_diffrn_measured_fraction_theta_full 0.906
_diffrn_measured_fraction_theta_max 0.906
_diffrn_measurement_device_type 'Enraf-Nonius CAD-4'
_diffrn_measurement_method \w/2\q
_diffrn_radiation_monochromator graphite
_diffrn_radiation_source 'fine-focus sealed tube'
_diffrn_radiation_type MoK\a
_diffrn_radiation_wavelength 0.7107
_diffrn_reflns_av_R_equivalents 0.024
_diffrn_reflns_av_sigmaI/netI 0.068
_diffrn_reflns_limit_h_max 15
_diffrn_reflns_limit_h_min -15
_diffrn_reflns_limit_k_max 15
_diffrn_reflns_limit_k_min -15
_diffrn_reflns_limit_l_max 17
_diffrn_reflns_limit_l_min 0
_diffrn_reflns_number 8024
_diffrn_reflns_theta_full 27.95
_diffrn_reflns_theta_max 27.95
_diffrn_reflns_theta_min 1.62
_diffrn_standards_decay_% 0
_diffrn_standards_interval_time 120
_diffrn_standards_number 2
_exptl_absorpt_coefficient_mu 0.550
_exptl_absorpt_correction_T_max 0.935
_exptl_absorpt_correction_T_min 0.907
_exptl_absorpt_correction_type integration
_exptl_absorpt_process_details '(ABSORB; DeTita, 1985)'
_exptl_crystal_colour orange
_exptl_crystal_density_diffrn 1.444
_exptl_crystal_density_method 'not measured'
_exptl_crystal_description prismatic
_exptl_crystal_F_000 790
_exptl_crystal_size_max 0.23
_exptl_crystal_size_mid 0.18
_exptl_crystal_size_min 0.14
_refine_diff_density_max 0.315
_refine_diff_density_min -0.280
_refine_ls_extinction_method none
_refine_ls_goodness_of_fit_ref 0.985
_refine_ls_hydrogen_treatment mixed
_refine_ls_matrix_type full
_refine_ls_number_parameters 499
_refine_ls_number_reflns 7684
_refine_ls_number_restraints 0
_refine_ls_restrained_S_all 0.985
_refine_ls_R_factor_all 0.109
_refine_ls_R_factor_gt 0.050
_refine_ls_shift/su_max <0.001
_refine_ls_shift/su_mean 0.000
_refine_ls_structure_factor_coef Fsqd
_refine_ls_weighting_details 'calc w = 1/[\s^2^(Fo^2^)+(0.0588P)^2^P] where P=(Fo^2^+2Fc^2^)/3'
_refine_ls_weighting_scheme calc
_refine_ls_wR_factor_ref 0.126
_reflns_number_gt 4810
_reflns_number_total 7684
_reflns_threshold_expression I>2\s(I)
_cod_data_source_file gd1046.cif
_cod_data_source_block ana4abs
_cod_original_cell_volume 1765.7(12)
_cod_database_code 2009268
_cod_database_fobs_code 2009268

loop_
_symmetry_equiv_pos_as_xyz
'x, y, z'
'-x, -y, -z'

loop_
_atom_site_label
_atom_site_fract_x
_atom_site_fract_y
_atom_site_fract_z
_atom_site_U_iso_or_equiv
_atom_site_adp_type
_atom_site_calc_flag
_atom_site_refinement_flags
_atom_site_occupancy
_atom_site_disorder_assembly
_atom_site_disorder_group
_atom_site_type_symbol
Co 0.04369(3) 0.10684(3) -0.11132(3) 0.04092(12) Uani d . 1 . . Co
N1 -0.1135(2) 0.00921(19) -0.21640(18) 0.0468(5) Uani d . 1 . . N
N2 0.1039(2) 0.03197(19) -0.25913(18) 0.0467(5) Uani d . 1 . . N
C1 -0.2212(3) 0.0005(3) -0.1946(3) 0.0593(8) Uani d . 1 . . C
H1 -0.2329 0.0407 -0.1256 0.071 Uiso calc R 1 . . H
C2 -0.3178(3) -0.0661(3) -0.2706(3) 0.0783(11) Uani d . 1 . . C
H2 -0.3922 -0.0690 -0.2525 0.094 Uiso calc R 1 . . H
C3 -0.3017(3) -0.1262(3) -0.3709(3) 0.0811(11) Uani d . 1 . . C
H3 -0.3651 -0.1720 -0.4219 0.097 Uiso calc R 1 . . H
C4 -0.1895(3) -0.1198(3) -0.3985(3) 0.0636(9) Uani d . 1 . . C
C5 -0.1643(4) -0.1800(3) -0.5017(3) 0.0816(11) Uani d . 1 . . C
H5 -0.2251 -0.2255 -0.5558 0.098 Uiso calc R 1 . . H
C6 -0.0552(4) -0.1727(3) -0.5229(3) 0.0780(11) Uani d . 1 . . C
H6 -0.0414 -0.2149 -0.5907 0.094 Uiso calc R 1 . . H
C7 0.0413(3) -0.1006(3) -0.4425(2) 0.0629(9) Uani d . 1 . . C
C8 0.1569(4) -0.0907(3) -0.4579(3) 0.0748(10) Uani d . 1 . . C
H8 0.1757 -0.1323 -0.5240 0.090 Uiso calc R 1 . . H
C9 0.2432(3) -0.0207(3) -0.3773(3) 0.0721(10) Uani d . 1 . . C
H9 0.3205 -0.0136 -0.3879 0.087 Uiso calc R 1 . . H
C10 0.2129(3) 0.0405(3) -0.2778(3) 0.0590(8) Uani d . 1 . . C
H10 0.2716 0.0888 -0.2230 0.071 Uiso calc R 1 . . H
C11 0.0187(3) -0.0380(2) -0.3402(2) 0.0484(7) Uani d . 1 . . C
C12 -0.0976(3) -0.0487(2) -0.3177(2) 0.0495(7) Uani d . 1 . . C
N3 0.2019(2) 0.21869(19) -0.02304(18) 0.0472(6) Uani d . 1 . . N
N4 0.0235(2) 0.26945(19) -0.14088(18) 0.0483(6) Uani d . 1 . . N
C13 0.2880(3) 0.1928(3) 0.0356(3) 0.0603(8) Uani d . 1 . . C
H13 0.2844 0.1163 0.0362 0.072 Uiso calc R 1 . . H
C14 0.3840(3) 0.2756(3) 0.0967(3) 0.0762(10) Uani d . 1 . . C
H14 0.4420 0.2551 0.1388 0.091 Uiso calc R 1 . . H
C15 0.3915(3) 0.3871(3) 0.0938(3) 0.0822(11) Uani d . 1 . . C
H15 0.4563 0.4425 0.1323 0.099 Uiso calc R 1 . . H
C16 0.3026(3) 0.4180(3) 0.0332(3) 0.0641(9) Uani d . 1 . . C
C17 0.3025(4) 0.5331(3) 0.0265(3) 0.0864(12) Uani d . 1 . . C
H17 0.3658 0.5914 0.0631 0.104 Uiso calc R 1 . . H
C18 0.2130(4) 0.5585(3) -0.0314(3) 0.0859(12) Uani d . 1 . . C
H18 0.2148 0.6343 -0.0337 0.103 Uiso calc R 1 . . H
C19 0.1152(4) 0.4716(3) -0.0895(3) 0.0684(9) Uani d . 1 . . C
C20 0.0202(4) 0.4931(3) -0.1512(4) 0.0888(12) Uani d . 1 . . C
H20 0.0181 0.5681 -0.1547 0.107 Uiso calc R 1 . . H
C21 -0.0690(4) 0.4056(4) -0.2060(3) 0.0845(11) Uani d . 1 . . C
H21 -0.1322 0.4196 -0.2477 0.101 Uiso calc R 1 . . H
C22 -0.0646(3) 0.2940(3) -0.1989(3) 0.0648(8) Uani d . 1 . . C
H22 -0.1262 0.2343 -0.2366 0.078 Uiso calc R 1 . . H
C23 0.1134(3) 0.3570(2) -0.0868(2) 0.0495(7) Uani d . 1 . . C
C24 0.2079(3) 0.3304(2) -0.0244(2) 0.0505(7) Uani d . 1 . . C
O1 -0.03079(17) 0.18237(15) 0.02206(15) 0.0477(5) Uani d . 1 . . O
O2 0.09763(16) -0.02580(14) -0.05862(14) 0.0443(4) Uani d . 1 . . O
O3 0.3801(2) -0.1394(2) -0.1972(2) 0.0758(7) Uani d . 1 . . O
O4 0.2983(2) -0.1617(2) -0.06488(19) 0.0639(6) Uani d . 1 . . O
C25 0.0750(2) -0.2164(2) -0.1928(2) 0.0425(6) Uani d . 1 . . C
C26 -0.0284(3) -0.2795(2) -0.2590(2) 0.0537(7) Uani d . 1 . . C
H26 -0.0986 -0.2747 -0.2328 0.064 Uiso calc R 1 . . H
C27 -0.0279(3) -0.3494(3) -0.3633(3) 0.0681(9) Uani d . 1 . . C
H27 -0.0973 -0.3928 -0.4065 0.082 Uiso calc R 1 . . H
C28 0.0749(4) -0.3548(3) -0.4037(3) 0.0709(10) Uani d . 1 . . C
H28 0.0746 -0.4000 -0.4746 0.085 Uiso calc R 1 . . H
C29 0.1785(3) -0.2933(3) -0.3388(3) 0.0621(8) Uani d . 1 . . C
H29 0.2478 -0.2969 -0.3664 0.075 Uiso calc R 1 . . H
C30 0.1800(3) -0.2260(2) -0.2328(2) 0.0462(6) Uani d . 1 . . C
C31 0.0683(2) -0.1346(2) -0.0823(2) 0.0400(6) Uani d . 1 . . C
C32 0.2956(3) -0.1706(2) -0.1635(3) 0.0519(7) Uani d . 1 . . C
O5 0.5517(2) 0.7659(2) 0.1586(2) 0.0835(7) Uani d . 1 . . O
O6 0.4509(4) 0.8493(3) 0.2789(3) 0.1494(16) Uani d . 1 . . O
H1O6 0.4312 0.8403 0.3317 0.179 Uiso calc PR 0.50 . . H
O7 0.3028(4) 0.6373(4) 0.4335(4) 0.1579(17) Uani d . 1 . . O
O8 0.3304(3) 0.7845(4) 0.3825(3) 0.1387(14) Uani d . 1 . . O
H1O8 0.3776 0.8100 0.3531 0.166 Uiso calc PR 0.50 . . H
C33 0.5358(3) 0.6800(3) 0.2878(2) 0.0540(7) Uani d . 1 . . C
C34 0.6333(3) 0.6237(3) 0.2599(3) 0.0613(8) Uani d . 1 . . C
H34 0.6754 0.6440 0.2135 0.074 Uiso calc R 1 . . H
C35 0.6685(3) 0.5399(3) 0.2986(3) 0.0800(11) Uani d . 1 . . C
H35 0.7345 0.5049 0.2795 0.096 Uiso calc R 1 . . H
C36 0.6076(5) 0.5077(4) 0.3647(4) 0.1083(16) Uani d . 1 . . C
H36 0.6316 0.4509 0.3916 0.130 Uiso calc R 1 . . H
C37 0.5092(4) 0.5603(4) 0.3920(4) 0.1065(16) Uani d . 1 . . C
H37 0.4667 0.5363 0.4362 0.128 Uiso calc R 1 . . H
C38 0.4720(3) 0.6463(3) 0.3562(3) 0.0698(9) Uani d . 1 . . C
C39 0.5113(3) 0.7709(3) 0.2373(3) 0.0668(9) Uani d . 1 . . C
C40 0.3614(5) 0.6910(5) 0.3950(4) 0.1043(15) Uani d . 1 . . C
O9 0.4860(3) 0.9226(3) 0.0685(3) 0.0882(9) Uani d . 1 . . O
H1O4 0.363(3) -0.132(3) -0.024(3) 0.076(12) Uiso d . 1 . . H
H1O9 0.506(4) 0.874(4) 0.096(4) 0.104(16) Uiso d . 1 . . H
H2O9 0.511(3) 0.989(3) 0.102(3) 0.077(14) Uiso d . 1 . . H

loop_
_atom_site_aniso_label
_atom_site_aniso_U_11
_atom_site_aniso_U_22
_atom_site_aniso_U_33
_atom_site_aniso_U_12
_atom_site_aniso_U_13
_atom_site_aniso_U_23
Co 0.0457(2) 0.03363(18) 0.0412(2) 0.00134(14) 0.00672(15) 0.01176(14)
N1 0.0502(14) 0.0397(12) 0.0462(14) 0.0055(10) 0.0045(11) 0.0116(10)
N2 0.0547(14) 0.0398(12) 0.0469(14) 0.0070(10) 0.0104(11) 0.0165(11)
C1 0.0517(18) 0.0580(18) 0.064(2) 0.0079(14) 0.0076(15) 0.0169(16)
C2 0.051(2) 0.082(2) 0.091(3) 0.0029(17) -0.0034(19) 0.024(2)
C3 0.065(2) 0.074(2) 0.081(3) -0.0050(18) -0.022(2) 0.014(2)
C4 0.073(2) 0.0521(18) 0.0520(19) 0.0058(15) -0.0118(16) 0.0109(15)
C5 0.101(3) 0.071(2) 0.050(2) 0.011(2) -0.015(2) 0.0046(18)
C6 0.121(4) 0.061(2) 0.0410(19) 0.025(2) 0.005(2) 0.0051(16)
C7 0.093(3) 0.0525(17) 0.0465(18) 0.0253(17) 0.0166(17) 0.0163(15)
C8 0.107(3) 0.069(2) 0.061(2) 0.036(2) 0.039(2) 0.0246(19)
C9 0.076(2) 0.076(2) 0.082(3) 0.0272(19) 0.038(2) 0.038(2)
C10 0.062(2) 0.0564(18) 0.067(2) 0.0130(15) 0.0210(16) 0.0278(16)
C11 0.0685(19) 0.0383(14) 0.0414(16) 0.0161(13) 0.0102(14) 0.0159(12)
C12 0.0584(18) 0.0393(14) 0.0465(17) 0.0097(13) 0.0005(14) 0.0124(12)
N3 0.0493(14) 0.0393(12) 0.0495(14) 0.0008(10) 0.0099(11) 0.0120(10)
N4 0.0584(15) 0.0434(13) 0.0474(14) 0.0082(11) 0.0128(11) 0.0201(11)
C13 0.0545(18) 0.0524(17) 0.066(2) 0.0037(14) 0.0006(16) 0.0161(16)
C14 0.057(2) 0.075(2) 0.077(2) -0.0032(17) -0.0142(18) 0.013(2)
C15 0.064(2) 0.069(2) 0.086(3) -0.0203(18) -0.005(2) 0.007(2)
C16 0.068(2) 0.0474(17) 0.065(2) -0.0107(15) 0.0153(17) 0.0083(15)
C17 0.111(3) 0.0414(18) 0.088(3) -0.022(2) 0.014(3) 0.0076(19)
C18 0.129(4) 0.0347(17) 0.093(3) -0.006(2) 0.027(3) 0.0222(18)
C19 0.100(3) 0.0429(17) 0.069(2) 0.0084(17) 0.028(2) 0.0233(16)
C20 0.131(4) 0.054(2) 0.099(3) 0.020(2) 0.022(3) 0.047(2)
C21 0.099(3) 0.077(3) 0.094(3) 0.027(2) 0.009(2) 0.052(2)
C22 0.075(2) 0.0613(19) 0.066(2) 0.0145(16) 0.0099(17) 0.0316(17)
C23 0.0676(19) 0.0354(14) 0.0477(16) 0.0047(13) 0.0207(14) 0.0141(12)
C24 0.0608(18) 0.0373(14) 0.0488(17) -0.0008(12) 0.0179(14) 0.0082(12)
O1 0.0630(12) 0.0358(9) 0.0465(11) 0.0058(8) 0.0165(9) 0.0152(8)
O2 0.0513(11) 0.0316(9) 0.0477(11) 0.0024(8) 0.0076(8) 0.0123(8)
O3 0.0596(14) 0.0991(18) 0.0763(16) 0.0045(13) 0.0239(12) 0.0380(14)
O4 0.0494(13) 0.0870(17) 0.0613(15) 0.0080(12) 0.0071(11) 0.0352(13)
C25 0.0523(16) 0.0299(12) 0.0465(15) 0.0087(11) 0.0092(13) 0.0141(11)
C26 0.0619(19) 0.0381(14) 0.0560(18) 0.0040(13) 0.0047(15) 0.0132(13)
C27 0.087(3) 0.0456(17) 0.056(2) 0.0010(16) -0.0074(18) 0.0079(15)
C28 0.111(3) 0.0464(17) 0.0432(18) 0.0158(18) 0.0070(19) 0.0013(14)
C29 0.085(2) 0.0485(17) 0.058(2) 0.0232(16) 0.0259(18) 0.0167(15)
C30 0.0590(17) 0.0337(13) 0.0503(16) 0.0147(12) 0.0134(13) 0.0172(12)
C31 0.0395(14) 0.0349(13) 0.0445(15) 0.0083(11) 0.0040(11) 0.0133(12)
C32 0.0560(18) 0.0481(16) 0.059(2) 0.0211(13) 0.0172(15) 0.0227(14)
O5 0.0861(18) 0.0922(19) 0.0876(19) 0.0092(14) 0.0146(15) 0.0522(16)
O6 0.207(4) 0.127(3) 0.184(4) 0.104(3) 0.103(3) 0.100(3)
O7 0.156(4) 0.215(4) 0.179(4) 0.086(3) 0.114(3) 0.121(4)
O8 0.147(3) 0.173(3) 0.152(3) 0.106(3) 0.089(3) 0.086(3)
C33 0.0609(18) 0.0502(16) 0.0428(16) 0.0050(14) 0.0001(14) 0.0102(13)
C34 0.060(2) 0.064(2) 0.0551(19) 0.0045(16) 0.0076(15) 0.0177(16)
C35 0.078(3) 0.087(3) 0.081(3) 0.039(2) 0.019(2) 0.030(2)
C36 0.141(4) 0.123(4) 0.103(3) 0.070(3) 0.043(3) 0.074(3)
C37 0.133(4) 0.145(4) 0.095(3) 0.071(3) 0.058(3) 0.084(3)
C38 0.081(2) 0.085(2) 0.054(2) 0.034(2) 0.0196(18) 0.0300(18)
C39 0.070(2) 0.0575(19) 0.072(2) 0.0092(17) 0.0091(19) 0.0235(18)
C40 0.113(4) 0.144(4) 0.084(3) 0.055(3) 0.047(3) 0.056(3)
O9 0.0842(19) 0.089(2) 0.096(2) -0.0069(17) -0.0173(16) 0.055(2)

loop_
_atom_type_symbol
_atom_type_description
_atom_type_scat_dispersion_real
_atom_type_scat_dispersion_imag
_atom_type_scat_source
C C 0.0033 0.0016 'International Tables Vol C Tables 4.2.6.8 and 6.1.1.4'
H H 0.0000 0.0000 'International Tables Vol C Tables 4.2.6.8 and 6.1.1.4'
Co Co 0.3494 0.9721 'International Tables Vol C Tables 4.2.6.8 and 6.1.1.4'
O O 0.0106 0.0060 'International Tables Vol C Tables 4.2.6.8 and 6.1.1.4'
N N 0.0061 0.0033 'International Tables Vol C Tables 4.2.6.8 and 6.1.1.4'

loop_
_geom_angle_atom_site_label_1
_geom_angle_atom_site_label_2
_geom_angle_atom_site_label_3
_geom_angle_site_symmetry_1
_geom_angle_site_symmetry_3
_geom_angle
O1 Co O2 . . 92.23(8)
O1 Co N3 . . 86.62(9)
O2 Co N3 . . 89.41(9)
O1 Co N2 . . 173.67(9)
O2 Co N2 . . 92.45(9)
N3 Co N2 . . 97.69(9)
O1 Co N1 . . 97.52(9)
O2 Co N1 . . 98.25(9)
N3 Co N1 . . 171.12(9)
N2 Co N1 . . 77.58(9)
O1 Co N4 . . 85.59(9)
O2 Co N4 . . 166.69(8)
N3 Co N4 . . 77.37(10)
N2 Co N4 . . 90.81(9)
N1 Co N4 . . 95.06(10)
C1 N1 C12 . . 118.0(3)
C1 N1 Co . . 128.2(2)
C12 N1 Co . . 113.76(18)
C10 N2 C11 . . 118.1(3)
C10 N2 Co . . 127.8(2)
C11 N2 Co . . 113.89(19)
N1 C1 C2 . . 123.0(3)
N1 C1 H1 . . 118.5
C2 C1 H1 . . 118.5
C3 C2 C1 . . 119.1(3)
C3 C2 H2 . . 120.5
C1 C2 H2 . . 120.5
C2 C3 C4 . . 120.3(3)
C2 C3 H3 . . 119.9
C4 C3 H3 . . 119.9
C12 C4 C3 . . 116.9(3)
C12 C4 C5 . . 118.9(3)
C3 C4 C5 . . 124.2(3)
C6 C5 C4 . . 121.6(3)
C6 C5 H5 . . 119.2
C4 C5 H5 . . 119.2
C5 C6 C7 . . 121.2(3)
C5 C6 H6 . . 119.4
C7 C6 H6 . . 119.4
C8 C7 C11 . . 117.0(3)
C8 C7 C6 . . 124.4(3)
C11 C7 C6 . . 118.5(3)
C9 C8 C7 . . 120.7(3)
C9 C8 H8 . . 119.7
C7 C8 H8 . . 119.7
C8 C9 C10 . . 118.7(3)
C8 C9 H9 . . 120.7
C10 C9 H9 . . 120.7
N2 C10 C9 . . 122.6(3)
N2 C10 H10 . . 118.7
C9 C10 H10 . . 118.7
N2 C11 C7 . . 122.8(3)
N2 C11 C12 . . 117.3(2)
C7 C11 C12 . . 119.8(3)
N1 C12 C4 . . 122.7(3)
N1 C12 C11 . . 117.4(2)
C4 C12 C11 . . 119.9(3)
C13 N3 C24 . . 118.5(3)
C13 N3 Co . . 127.3(2)
C24 N3 Co . . 114.10(19)
C22 N4 C23 . . 118.1(3)
C22 N4 Co . . 129.1(2)
C23 N4 Co . . 112.75(19)
N3 C13 C14 . . 122.7(3)
N3 C13 H13 . . 118.7
C14 C13 H13 . . 118.7
C15 C14 C13 . . 119.0(3)
C15 C14 H14 . . 120.5
C13 C14 H14 . . 120.5
C14 C15 C16 . . 120.1(3)
C14 C15 H15 . . 119.9
C16 C15 H15 . . 119.9
C15 C16 C24 . . 117.4(3)
C15 C16 C17 . . 123.9(3)
C24 C16 C17 . . 118.7(4)
C18 C17 C16 . . 121.2(3)
C18 C17 H17 . . 119.4
C16 C17 H17 . . 119.4
C17 C18 C19 . . 121.2(3)
C17 C18 H18 . . 119.4
C19 C18 H18 . . 119.4
C20 C19 C23 . . 117.3(3)
C20 C19 C18 . . 123.5(3)
C23 C19 C18 . . 119.2(4)
C21 C20 C19 . . 120.4(3)
C21 C20 H20 . . 119.8
C19 C20 H20 . . 119.8
C20 C21 C22 . . 118.9(4)
C20 C21 H21 . . 120.5
C22 C21 H21 . . 120.5
N4 C22 C21 . . 122.9(3)
N4 C22 H22 . . 118.6
C21 C22 H22 . . 118.6
N4 C23 C19 . . 122.4(3)
N4 C23 C24 . . 118.0(2)
C19 C23 C24 . . 119.6(3)
N3 C24 C16 . . 122.3(3)
N3 C24 C23 . . 117.6(2)
C16 C24 C23 . . 120.1(3)
C31 O1 Co 2 . 128.68(16)
C31 O2 Co . . 137.14(17)
C32 O4 H1O4 . . 116(3)
C26 C25 C30 . . 119.0(3)
C26 C25 C31 . . 118.4(2)
C30 C25 C31 . . 122.5(2)
C27 C26 C25 . . 120.6(3)
C27 C26 H26 . . 119.7
C25 C26 H26 . . 119.7
C28 C27 C26 . . 120.2(3)
C28 C27 H27 . . 119.9
C26 C27 H27 . . 119.9
C27 C28 C29 . . 120.0(3)
C27 C28 H28 . . 120.0
C29 C28 H28 . . 120.0
C28 C29 C30 . . 120.5(3)
C28 C29 H29 . . 119.8
C30 C29 H29 . . 119.8
C29 C30 C25 . . 119.6(3)
C29 C30 C32 . . 118.4(3)
C25 C30 C32 . . 121.9(3)
O2 C31 O1 . 2 125.6(2)
O2 C31 C25 . . 118.2(2)
O1 C31 C25 2 . 116.2(2)
O3 C32 O4 . . 123.6(3)
O3 C32 C30 . . 122.9(3)
O4 C32 C30 . . 113.5(3)
C39 O6 H1O6 . . 109.5
C40 O8 H1O8 . . 109.5
C34 C33 C38 . . 118.1(3)
C34 C33 C39 . . 114.0(3)
C38 C33 C39 . . 127.8(3)
C35 C34 C33 . . 121.9(3)
C35 C34 H34 . . 119.1
C33 C34 H34 . . 119.1
C36 C35 C34 . . 120.1(4)
C36 C35 H35 . . 119.9
C34 C35 H35 . . 119.9
C35 C36 C37 . . 119.3(4)
C35 C36 H36 . . 120.4
C37 C36 H36 . . 120.4
C38 C37 C36 . . 122.4(4)
C38 C37 H37 . . 118.8
C36 C37 H37 . . 118.8
C37 C38 C33 . . 118.1(3)
C37 C38 C40 . . 113.7(4)
C33 C38 C40 . . 128.1(3)
O5 C39 O6 . . 122.1(4)
O5 C39 C33 . . 118.9(3)
O6 C39 C33 . . 119.0(4)
O7 C40 O8 . . 120.6(5)
O7 C40 C38 . . 120.3(5)
O8 C40 C38 . . 119.1(4)
H1O9 O9 H2O9 . . 116(4)

loop_
_geom_bond_atom_site_label_1
_geom_bond_atom_site_label_2
_geom_bond_site_symmetry_2
_geom_bond_distance
_geom_bond_publ_flag
Co O1 . 2.066(2) yes
Co O2 . 2.082(2) yes
Co N1 . 2.139(2) yes
Co N2 . 2.136(2) yes
Co N3 . 2.134(2) yes
Co N4 . 2.170(3) yes
N1 C1 . 1.327(4) ?
N1 C12 . 1.359(4) ?
N2 C10 . 1.327(4) ?
N2 C11 . 1.358(4) ?
C1 C2 . 1.397(5) ?
C1 H1 . 0.9300 ?
C2 C3 . 1.353(5) ?
C2 H2 . 0.9300 ?
C3 C4 . 1.407(5) ?
C3 H3 . 0.9300 ?
C4 C12 . 1.406(4) ?
C4 C5 . 1.421(5) ?
C5 C6 . 1.339(5) ?
C5 H5 . 0.9300 ?
C6 C7 . 1.440(5) ?
C6 H6 . 0.9300 ?
C7 C8 . 1.389(5) ?
C7 C11 . 1.407(4) ?
C8 C9 . 1.363(5) ?
C8 H8 . 0.9300 ?
C9 C10 . 1.407(5) ?
C9 H9 . 0.9300 ?
C10 H10 . 0.9300 ?
C11 C12 . 1.429(4) ?
N3 C13 . 1.320(4) ?
N3 C24 . 1.359(3) ?
N4 C22 . 1.323(4) ?
N4 C23 . 1.357(4) ?
C13 C14 . 1.394(4) ?
C13 H13 . 0.9300 ?
C14 C15 . 1.364(5) ?
C14 H14 . 0.9300 ?
C15 C16 . 1.390(5) ?
C15 H15 . 0.9300 ?
C16 C24 . 1.402(4) ?
C16 C17 . 1.431(5) ?
C17 C18 . 1.340(6) ?
C17 H17 . 0.9300 ?
C18 C19 . 1.423(5) ?
C18 H18 . 0.9300 ?
C19 C20 . 1.392(5) ?
C19 C23 . 1.403(4) ?
C20 C21 . 1.353(6) ?
C20 H20 . 0.9300 ?
C21 C22 . 1.395(5) ?
C21 H21 . 0.9300 ?
C22 H22 . 0.9300 ?
C23 C24 . 1.422(4) ?
O1 C31 2 1.255(3) yes
O2 C31 . 1.254(3) yes
O3 C32 . 1.222(4) yes
O4 C32 . 1.303(4) yes
O4 H1O4 . 0.84(4) ?
C25 C26 . 1.390(4) ?
C25 C30 . 1.397(4) ?
C25 C31 . 1.504(4) ?
C26 C27 . 1.379(4) ?
C26 H26 . 0.9300 ?
C27 C28 . 1.375(5) ?
C27 H27 . 0.9300 ?
C28 C29 . 1.380(5) ?
C28 H28 . 0.9300 ?
C29 C30 . 1.386(4) ?
C29 H29 . 0.9300 ?
C30 C32 . 1.492(4) ?
C31 O1 2 1.255(3) ?
O5 C39 . 1.208(4) yes
O6 C39 . 1.249(4) yes
O6 H1O6 . 0.8200 ?
O7 C40 . 1.191(6) yes
O8 C40 . 1.276(6) yes
O8 H1O8 . 0.8200 ?
C33 C34 . 1.397(4) ?
C33 C38 . 1.406(5) ?
C33 C39 . 1.512(5) ?
C34 C35 . 1.362(5) ?
C34 H34 . 0.9300 ?
C35 C36 . 1.351(6) ?
C35 H35 . 0.9300 ?
C36 C37 . 1.384(6) ?
C36 H36 . 0.9300 ?
C37 C38 . 1.371(5) ?
C37 H37 . 0.9300 ?
C38 C40 . 1.521(6) ?
O9 H1O9 . 0.83(5) ?
O9 H2O9 . 0.79(4) ?

loop_
_geom_hbond_atom_site_label_D
_geom_hbond_atom_site_label_H
_geom_hbond_atom_site_label_A
_geom_hbond_site_symmetry_A
_geom_hbond_distance_DH
_geom_hbond_distance_HA
_geom_hbond_distance_DA
_geom_hbond_angle_DHA
_geom_hbond_publ_flag
O4 H1O4 O9 1_545 0.84(4) 1.70(3) 2.530(4) 173(4) yes
O9 H1O9 O5 1_555 0.83(5) 1.87(5) 2.698(6) 179(5) yes
O9 H2O9 O3 2_665 0.79(4) 2.04(3) 2.805(4) 162(5) yes
